data_7243005
loop_
_publ_author_name
'Juneja, Navkiran'
'Zahid, Ethan'
'Unruh, Daniel K.'
'Hutchins, Kristin M.'

_publ_section_title
;
 Solid-state behaviors of imines: colossal biaxial positive thermal
 expansion, motion capability, and phase transitions
;
_journal_issue 25
_journal_name_full CrystEngComm
_journal_page_first 4439
_journal_page_last 4443
_journal_paper_doi 10.1039/D1CE00706H
_journal_volume 23
_journal_year 2021
_chemical_formula_moiety 'C12 H11 N3'
_chemical_formula_sum 'C12 H11 N3'
_chemical_formula_weight 197.24
_space_group_crystal_system orthorhombic
_space_group_IT_number 19
_space_group_name_Hall 'P 2ac 2ab'
_space_group_name_H-M_alt 'P 21 21 21'
_atom_sites_solution_hydrogens mixed
_audit_creation_date 2021-02-04
_audit_creation_method
;
Olex2 1.3-ac4
(compiled 2020.03.28 svn.rd84adfe8 for Rigaku Oxford Diffraction, GUI svn.r6032)
;
_audit_update_record
;
2021-05-28 deposited with the CCDC.	2021-06-07 downloaded from the CCDC.
;
_cell_angle_alpha 90
_cell_angle_beta 90
_cell_angle_gamma 90
_cell_formula_units_Z 4
_cell_length_a 5.86140(6)
_cell_length_b 7.42624(8)
_cell_length_c 23.4280(3)
_cell_measurement_reflns_used 10372
_cell_measurement_temperature 270(2)
_cell_measurement_theta_max 77.169
_cell_measurement_theta_min 3.748
_cell_volume 1019.78(2)
_computing_cell_refinement 'CrysAlisPro 1.171.41.104a (Rigaku OD, 2021)'
_computing_data_collection 'CrysAlisPro 1.171.41.104a (Rigaku OD, 2021)'
_computing_data_reduction 'CrysAlisPro 1.171.41.104a (Rigaku OD, 2021)'
_computing_molecular_graphics 'Olex2 1.3-ac4 (Dolomanov et al., 2009)'
_computing_publication_material 'Olex2 1.3-ac4 (Dolomanov et al., 2009)'
_computing_structure_refinement 'XL  (Sheldrick, 2008)'
_computing_structure_solution 'SHELXT 2014/5 (Sheldrick, 2014)'
_diffrn_ambient_temperature 269.95
_diffrn_measured_fraction_theta_full 1.000
_diffrn_measured_fraction_theta_max 0.991
_diffrn_measurement_device_type 'Bruker APEX-II CCD'
_diffrn_measurement_method '\f and \w scans'
_diffrn_radiation_type CuK\a
_diffrn_radiation_wavelength 1.54178
_diffrn_reflns_av_R_equivalents 0.0431
_diffrn_reflns_av_unetI/netI 0.0185
_diffrn_reflns_Laue_measured_fraction_full 1.000
_diffrn_reflns_Laue_measured_fraction_max 0.991
_diffrn_reflns_limit_h_max 7
_diffrn_reflns_limit_h_min -5
_diffrn_reflns_limit_k_max 9
_diffrn_reflns_limit_k_min -9
_diffrn_reflns_limit_l_max 29
_diffrn_reflns_limit_l_min -29
_diffrn_reflns_number 18668
_diffrn_reflns_point_group_measured_fraction_full 1.000
_diffrn_reflns_point_group_measured_fraction_max 0.984
_diffrn_reflns_theta_full 67.679
_diffrn_reflns_theta_max 77.309
_diffrn_reflns_theta_min 3.773
_diffrn_standards_number 0
_exptl_absorpt_coefficient_mu 0.630
_exptl_absorpt_correction_type none
_exptl_crystal_colour 'clear yellow'
_exptl_crystal_colour_lustre clear
_exptl_crystal_colour_primary yellow
_exptl_crystal_density_diffrn 1.285
_exptl_crystal_description irregular
_exptl_crystal_F_000 416
_exptl_crystal_size_max 0.15
_exptl_crystal_size_mid 0.103
_exptl_crystal_size_min 0.052
_refine_diff_density_max 0.111
_refine_diff_density_min -0.112
_refine_diff_density_rms 0.024
_refine_ls_abs_structure_details
;
 Flack x determined using 743 quotients [(I+)-(I-)]/[(I+)+(I-)]
 (Parsons, Flack and Wagner, Acta Cryst. B69 (2013) 249-259).
;
_refine_ls_abs_structure_Flack 0.2(2)
_refine_ls_extinction_coef 0.0059(10)
_refine_ls_extinction_expression Fc^*^=kFc[1+0.001xFc^2^\l^3^/sin(2\q)]^-1/4^
_refine_ls_extinction_method 'SHELXL-2018/3 (Sheldrick 2018)'
_refine_ls_goodness_of_fit_ref 1.049
_refine_ls_hydrogen_treatment mixed
_refine_ls_matrix_type full
_refine_ls_number_parameters 206
_refine_ls_number_reflns 2131
_refine_ls_number_restraints 232
_refine_ls_restrained_S_all 1.004
_refine_ls_R_factor_all 0.0330
_refine_ls_R_factor_gt 0.0305
_refine_ls_shift/su_max 0.000
_refine_ls_shift/su_mean 0.000
_refine_ls_structure_factor_coef Fsqd
_refine_ls_weighting_details 'w=1/[\s^2^(Fo^2^)+(0.0469P)^2^+0.0520P] where P=(Fo^2^+2Fc^2^)/3'
_refine_ls_weighting_scheme calc
_refine_ls_wR_factor_gt 0.0817
_refine_ls_wR_factor_ref 0.0842
_reflns_Friedel_coverage 0.661
_reflns_Friedel_fraction_full 1.000
_reflns_Friedel_fraction_max 0.974
_reflns_number_gt 1976
_reflns_number_total 2131
_reflns_threshold_expression 'I > 2\s(I)'
_cod_data_source_file d1ce00706h2.cif
_cod_data_source_block PI_270_a
_cod_depositor_comments 'Adding full bibliography for 7242993--7243020.cif.'
_cod_original_cell_volume 1019.778(18)
_cod_database_code 7243005
_shelx_shelxl_version_number 2018/3
_shelx_space_group_comment
;
The symmetry employed for this shelxl refinement is uniquely defined
by the following loop, which should always be used as a source of
symmetry information in preference to the above space-group names.
They are only intended as comments.
;
_shelx_estimated_absorpt_t_max 0.968
_shelx_estimated_absorpt_t_min 0.911
_olex2_refinement_description
;
1. Fixed Uiso
 At 1.2 times of:
  All C(H) groups, All N(H,H) groups
2. Restrained distances
 N2A-C7A = N2B-C7B
 1.28219 with sigma of 0.02
 C7A-C8A = C7B-C8B
 1.50679 with sigma of 0.02
3. Uiso/Uaniso restraints and constraints
N2A \\sim N2B \\sim C7A \\sim C7B: within 2A with sigma of 0.01 and sigma for
terminal atoms of 0.02 within 2A
N3A \\sim C8A \\sim C9A \\sim C10A \\sim C11A \\sim C12A \\sim N3B \\sim C8B
\\sim C9B \\sim C10B \\sim C11B \\sim C12B: within 2A with sigma of 0.01 and
sigma for terminal atoms of 0.02 within 2A
4. Others
 Sof(N2B)=Sof(C7B)=Sof(H7B)=Sof(C8B)=Sof(C9B)=Sof(H9B)=Sof(C10B)=Sof(H10B)=
 Sof(N3B)=Sof(C11B)=Sof(H11B)=Sof(C12B)=Sof(H12B)=1-FVAR(1)
 Sof(N2A)=Sof(C7A)=Sof(H7A)=Sof(C8A)=Sof(C9A)=Sof(H9A)=Sof(C10A)=Sof(H10A)=
 Sof(N3A)=Sof(C11A)=Sof(H11A)=Sof(C12A)=Sof(H12A)=FVAR(1)
5.a Aromatic/amide H refined with riding coordinates:
 C7A(H7A), C7B(H7B), C2(H2), C3(H3), C5(H5), C6(H6), C9A(H9A), C10A(H10A),
 C11A(H11A), C12A(H12A), C9B(H9B), C10B(H10B), C11B(H11B), C12B(H12B)
5.b Fitted hexagon refined as free rotating group:
 C8B(C9B,C10B,N3B,C11B,C12B)
;
_olex2_submission_special_instructions 'No special instructions were received'

loop_
_space_group_symop_operation_xyz
'x, y, z'
'-x+1/2, -y, z+1/2'
'-x, y+1/2, -z+1/2'
'x+1/2, -y+1/2, -z'

loop_
_atom_site_label
_atom_site_type_symbol
_atom_site_fract_x
_atom_site_fract_y
_atom_site_fract_z
_atom_site_U_iso_or_equiv
_atom_site_adp_type
_atom_site_occupancy
_atom_site_site_symmetry_order
_atom_site_calc_flag
_atom_site_refinement_flags_posn
_atom_site_refinement_flags_adp
_atom_site_refinement_flags_occupancy
_atom_site_disorder_assembly
_atom_site_disorder_group
N1 N 0.1769(3) 0.5357(3) 0.52242(7) 0.0669(5) Uani 1 1 d . . . . .
H1A H 0.057(4) 0.611(3) 0.5319(10) 0.080 Uiso 1 1 d . U . . .
H1B H 0.254(4) 0.482(3) 0.5512(11) 0.080 Uiso 1 1 d . U . . .
N2A N 0.5907(3) 0.6078(2) 0.30799(8) 0.0504(4) Uani 0.947(4) 1 d D U P A 1
C7A C 0.7836(3) 0.5457(3) 0.29348(8) 0.0499(5) Uani 0.947(4) 1 d D U P A 1
H7A H 0.871904 0.485620 0.320389 0.060 Uiso 0.947(4) 1 calc R U P A 1
N2B N 0.663(6) 0.556(5) 0.3236(13) 0.055(4) Uani 0.053(4) 1 d D U P A 2
C7B C 0.598(6) 0.616(5) 0.2742(14) 0.057(4) Uani 0.053(4) 1 d D U P A 2
H7B H 0.456614 0.670305 0.268750 0.069 Uiso 0.053(4) 1 calc R U P A 2
C1 C 0.2864(3) 0.5570(2) 0.47110(7) 0.0492(4) Uani 1 1 d . . . . .
C2 C 0.1926(3) 0.6618(2) 0.42751(7) 0.0522(4) Uani 1 1 d . . . . .
H2 H 0.056987 0.723701 0.433818 0.063 Uiso 1 1 calc R U . . .
C3 C 0.2996(3) 0.6745(2) 0.37513(7) 0.0507(4) Uani 1 1 d . . . . .
H3 H 0.233319 0.743823 0.346535 0.061 Uiso 1 1 calc R U . . .
C4 C 0.5038(3) 0.5860(2) 0.36413(7) 0.0476(4) Uani 1 1 d . . . . .
C5 C 0.6005(3) 0.4845(2) 0.40809(7) 0.0522(4) Uani 1 1 d . . . . .
H5 H 0.738554 0.425887 0.402048 0.063 Uiso 1 1 calc R U . . .
C6 C 0.4937(3) 0.4701(2) 0.46043(7) 0.0528(4) Uani 1 1 d . . . . .
H6 H 0.560758 0.401420 0.489062 0.063 Uiso 1 1 calc R U . . .
C8A C 0.8705(5) 0.5668(3) 0.23511(8) 0.0460(4) Uani 0.947(4) 1 d D U P A 1
C9A C 0.7415(4) 0.6451(3) 0.19180(10) 0.0505(5) Uani 0.947(4) 1 d . U P A 1
H9A H 0.596593 0.690015 0.199465 0.061 Uiso 0.947(4) 1 calc R U P A 1
C10A C 0.8307(4) 0.6555(4) 0.13747(10) 0.0555(6) Uani 0.947(4) 1 d . U P A 1
H10A H 0.741900 0.708355 0.109145 0.067 Uiso 0.947(4) 1 calc R U P A 1
N3A N 1.0376(4) 0.5941(4) 0.12305(8) 0.0525(5) Uani 0.947(4) 1 d . U P A 1
C11A C 1.1604(4) 0.5226(3) 0.16498(10) 0.0522(5) Uani 0.947(4) 1 d . U P A 1
H11A H 1.305197 0.479582 0.156128 0.063 Uiso 0.947(4) 1 calc R U P A 1
C12A C 1.0873(4) 0.5077(3) 0.22094(9) 0.0515(5) Uani 0.947(4) 1 d . U P A 1
H12A H 1.182471 0.458815 0.248660 0.062 Uiso 0.947(4) 1 calc R U P A 1
C8B C 0.771(6) 0.590(4) 0.2252(13) 0.046(3) Uani 0.053(4) 1 d DG U P A 2
C9B C 0.706(5) 0.663(5) 0.1730(17) 0.052(4) Uani 0.053(4) 1 d G U P A 2
H9B H 0.562318 0.713719 0.168722 0.063 Uiso 0.053(4) 1 calc R U P A 2
C10B C 0.857(8) 0.661(7) 0.1272(12) 0.053(4) Uani 0.053(4) 1 d G U P A 2
H10B H 0.813914 0.709297 0.092288 0.064 Uiso 0.053(4) 1 calc R U P A 2
N3B N 1.073(7) 0.585(7) 0.1336(14) 0.052(4) Uani 0.053(4) 1 d G U P A 2
C11B C 1.137(5) 0.512(5) 0.1858(18) 0.050(3) Uani 0.053(4) 1 d G U P A 2
H11B H 1.281638 0.461716 0.190097 0.060 Uiso 0.053(4) 1 calc R U P A 2
C12B C 0.987(7) 0.515(4) 0.2316(12) 0.047(3) Uani 0.053(4) 1 d G U P A 2
H12B H 1.030045 0.466136 0.266531 0.056 Uiso 0.053(4) 1 calc R U P A 2

loop_
_atom_site_aniso_label
_atom_site_aniso_U_11
_atom_site_aniso_U_22
_atom_site_aniso_U_33
_atom_site_aniso_U_23
_atom_site_aniso_U_13
_atom_site_aniso_U_12
N1 0.0715(11) 0.0801(12) 0.0489(8) 0.0050(8) 0.0073(8) 0.0120(10)
N2A 0.0524(10) 0.0515(9) 0.0472(10) -0.0002(7) -0.0018(7) 0.0009(8)
C7A 0.0512(10) 0.0513(9) 0.0473(9) 0.0010(8) -0.0046(8) 0.0004(8)
N2B 0.054(8) 0.054(8) 0.055(8) -0.002(7) 0.002(8) 0.002(7)
C7B 0.059(8) 0.060(8) 0.053(8) 0.003(8) 0.001(8) 0.005(8)
C1 0.0544(9) 0.0482(8) 0.0450(8) -0.0039(7) -0.0031(7) -0.0020(8)
C2 0.0489(9) 0.0547(9) 0.0528(9) -0.0014(7) -0.0009(7) 0.0064(8)
C3 0.0524(9) 0.0504(8) 0.0492(9) 0.0022(7) -0.0047(7) 0.0043(8)
C4 0.0506(9) 0.0463(8) 0.0459(8) -0.0028(6) -0.0015(7) -0.0028(7)
C5 0.0501(9) 0.0526(9) 0.0541(9) -0.0051(7) -0.0021(7) 0.0069(8)
C6 0.0580(10) 0.0520(9) 0.0485(8) 0.0006(7) -0.0074(7) 0.0055(8)
C8A 0.0478(11) 0.0426(8) 0.0476(9) -0.0018(7) -0.0049(8) -0.0029(8)
C9A 0.0480(10) 0.0534(10) 0.0502(12) -0.0018(9) -0.0046(8) 0.0054(8)
C10A 0.0589(13) 0.0575(11) 0.0500(11) 0.0035(10) -0.0065(11) 0.0059(10)
N3A 0.0564(11) 0.0532(9) 0.0480(9) 0.0005(8) -0.0008(8) -0.0019(9)
C11A 0.0491(10) 0.0535(10) 0.0540(12) -0.0010(10) 0.0003(9) 0.0028(8)
C12A 0.0504(12) 0.0541(10) 0.0500(11) 0.0029(8) -0.0031(9) 0.0046(9)
C8B 0.046(6) 0.048(6) 0.045(6) 0.002(6) -0.007(6) 0.006(6)
C9B 0.056(6) 0.052(6) 0.049(7) 0.003(6) -0.006(6) 0.000(6)
C10B 0.058(6) 0.055(6) 0.047(6) 0.001(6) 0.001(6) 0.000(6)
N3B 0.054(6) 0.054(6) 0.048(6) -0.002(6) -0.001(6) 0.004(6)
C11B 0.051(6) 0.051(6) 0.047(6) 0.004(6) -0.004(6) 0.007(6)
C12B 0.048(6) 0.052(6) 0.042(6) 0.006(5) 0.000(6) 0.002(6)

loop_
_atom_type_symbol
_atom_type_description
_atom_type_scat_dispersion_real
_atom_type_scat_dispersion_imag
_atom_type_scat_source
C C 0.0181 0.0091 'International Tables Vol C Tables 4.2.6.8 and 6.1.1.4'
H H 0.0000 0.0000 'International Tables Vol C Tables 4.2.6.8 and 6.1.1.4'
N N 0.0311 0.0180 'International Tables Vol C Tables 4.2.6.8 and 6.1.1.4'

loop_
_exptl_crystal_face_index_h
_exptl_crystal_face_index_k
_exptl_crystal_face_index_l
_exptl_crystal_face_perp_dist
0.81 4.66 -2.07 0.0636
-0.30 -4.41 6.01 0.0646
3.01 2.72 -3.52 0.0538
3.71 -0.12 -3.35 0.0485
-2.95 -0.88 9.18 0.0528
-3.71 0.14 3.34 0.0545
-0.84 -3.61 -9.51 0.0666
-0.02 -3.98 -5.98 0.0646
-0.24 -3.03 11.79 0.0486
-2.54 2.16 -9.04 0.0670
-1.32 -0.29 14.23 0.0337
3.58 1.61 0.49 0.0408
0.10 1.70 14.22 0.0357
-0.60 -0.35 -14.97 0.0244
0.33 0.26 15.13 0.0246

loop_
_geom_angle_atom_site_label_1
_geom_angle_atom_site_label_2
_geom_angle_atom_site_label_3
_geom_angle
_geom_angle_site_symmetry_1
_geom_angle_site_symmetry_3
_geom_angle_publ_flag
H1A N1 H1B 118(2) . . ?
C1 N1 H1A 119.7(15) . . ?
C1 N1 H1B 118.1(16) . . ?
C7A N2A C4 121.81(18) . . ?
N2A C7A H7A 119.3 . . ?
N2A C7A C8A 121.39(19) . . ?
C8A C7A H7A 119.3 . . ?
C7B N2B C4 111(3) . . ?
N2B C7B H7B 122.4 . . ?
N2B C7B C8B 115(3) . . ?
C8B C7B H7B 122.4 . . ?
N1 C1 C2 121.37(17) . . ?
N1 C1 C6 120.68(16) . . ?
C2 C1 C6 117.93(16) . . ?
C1 C2 H2 119.7 . . ?
C3 C2 C1 120.58(17) . . ?
C3 C2 H2 119.7 . . ?
C2 C3 H3 119.2 . . ?
C2 C3 C4 121.58(16) . . ?
C4 C3 H3 119.2 . . ?
N2B C4 C3 143.6(15) . . ?
N2B C4 C5 98.5(15) . . ?
C3 C4 N2A 115.27(15) . . ?
C3 C4 C5 117.90(16) . . ?
C5 C4 N2A 126.83(16) . . ?
C4 C5 H5 119.6 . . ?
C6 C5 C4 120.86(15) . . ?
C6 C5 H5 119.6 . . ?
C1 C6 H6 119.4 . . ?
C5 C6 C1 121.13(15) . . ?
C5 C6 H6 119.4 . . ?
C9A C8A C7A 122.3(2) . . ?
C12A C8A C7A 120.5(2) . . ?
C12A C8A C9A 117.11(17) . . ?
C8A C9A H9A 120.3 . . ?
C10A C9A C8A 119.38(18) . . ?
C10A C9A H9A 120.3 . . ?
C9A C10A H10A 118.1 . . ?
N3A C10A C9A 123.9(2) . . ?
N3A C10A H10A 118.1 . . ?
C11A N3A C10A 116.14(18) . . ?
N3A C11A H11A 117.8 . . ?
N3A C11A C12A 124.36(19) . . ?
C12A C11A H11A 117.8 . . ?
C8A C12A H12A 120.5 . . ?
C11A C12A C8A 119.09(18) . . ?
C11A C12A H12A 120.5 . . ?
C9B C8B C7B 115(3) . . ?
C9B C8B C12B 120.0 . . ?
C12B C8B C7B 125(3) . . ?
C8B C9B H9B 120.0 . . ?
C8B C9B C10B 120.0 . . ?
C10B C9B H9B 120.0 . . ?
C9B C10B H10B 120.0 . . ?
N3B C10B C9B 120.0 . . ?
N3B C10B H10B 120.0 . . ?
C11B N3B C10B 120.0 . . ?
N3B C11B H11B 120.0 . . ?
N3B C11B C12B 120.0 . . ?
C12B C11B H11B 120.0 . . ?
C8B C12B H12B 120.0 . . ?
C11B C12B C8B 120.0 . . ?
C11B C12B H12B 120.0 . . ?

loop_
_geom_bond_atom_site_label_1
_geom_bond_atom_site_label_2
_geom_bond_distance
_geom_bond_site_symmetry_2
_geom_bond_publ_flag
N1 H1A 0.93(3) . ?
N1 H1B 0.90(3) . ?
N1 C1 1.372(2) . ?
N2A C7A 1.267(3) . ?
N2A C4 1.420(2) . ?
C7A H7A 0.9300 . ?
C7A C8A 1.468(3) . ?
N2B C7B 1.30(3) . ?
N2B C4 1.35(3) . ?
C7B H7B 0.9300 . ?
C7B C8B 1.55(3) . ?
C1 C2 1.397(2) . ?
C1 C6 1.398(2) . ?
C2 H2 0.9300 . ?
C2 C3 1.381(2) . ?
C3 H3 0.9300 . ?
C3 C4 1.390(2) . ?
C4 C5 1.396(2) . ?
C5 H5 0.9300 . ?
C5 C6 1.381(2) . ?
C6 H6 0.9300 . ?
C8A C9A 1.393(3) . ?
C8A C12A 1.385(3) . ?
C9A H9A 0.9300 . ?
C9A C10A 1.378(3) . ?
C10A H10A 0.9300 . ?
C10A N3A 1.339(3) . ?
N3A C11A 1.329(3) . ?
C11A H11A 0.9300 . ?
C11A C12A 1.384(3) . ?
C12A H12A 0.9300 . ?
C8B C9B 1.3900 . ?
C8B C12B 1.3900 . ?
C9B H9B 0.9300 . ?
C9B C10B 1.3900 . ?
C10B H10B 0.9300 . ?
C10B N3B 1.3900 . ?
N3B C11B 1.3900 . ?
C11B H11B 0.9300 . ?
C11B C12B 1.3900 . ?
C12B H12B 0.9300 . ?

loop_
_geom_hbond_atom_site_label_D
_geom_hbond_atom_site_label_H
_geom_hbond_atom_site_label_A
_geom_hbond_distance_DH
_geom_hbond_distance_HA
_geom_hbond_distance_DA
_geom_hbond_angle_DHA
_geom_hbond_site_symmetry_A
_geom_hbond_publ_flag
N1 H1B N3A 0.90(3) 2.16(3) 3.048(3) 169(2) 2_665 yes
N1 H1B N3B 0.90(3) 2.24(12) 3.12(13) 166(7) 2_665 yes

loop_
_geom_torsion_atom_site_label_1
_geom_torsion_atom_site_label_2
_geom_torsion_atom_site_label_3
_geom_torsion_atom_site_label_4
_geom_torsion
_geom_torsion_site_symmetry_1
_geom_torsion_site_symmetry_2
_geom_torsion_site_symmetry_3
_geom_torsion_site_symmetry_4
_geom_torsion_publ_flag
N1 C1 C2 C3 -176.73(17) . . . . ?
N1 C1 C6 C5 177.25(17) . . . . ?
N2A C7A C8A C9A -4.1(3) . . . . ?
N2A C7A C8A C12A 176.08(18) . . . . ?
N2A C4 C5 C6 -177.88(16) . . . . ?
C7A N2A C4 C3 174.63(17) . . . . ?
C7A N2A C4 C5 -6.3(3) . . . . ?
C7A C8A C9A C10A -177.9(2) . . . . ?
C7A C8A C12A C11A 177.25(18) . . . . ?
N2B C7B C8B C9B -177(3) . . . . ?
N2B C7B C8B C12B -2(4) . . . . ?
N2B C4 C5 C6 -178.8(15) . . . . ?
C7B N2B C4 C3 -9(5) . . . . ?
C7B N2B C4 C5 171(3) . . . . ?
C7B C8B C9B C10B 175(3) . . . . ?
C7B C8B C12B C11B -174(3) . . . . ?
C1 C2 C3 C4 -0.8(3) . . . . ?
C2 C1 C6 C5 -1.2(3) . . . . ?
C2 C3 C4 N2A 178.49(16) . . . . ?
C2 C3 C4 N2B 179(2) . . . . ?
C2 C3 C4 C5 -0.7(3) . . . . ?
C3 C4 C5 C6 1.2(3) . . . . ?
C4 N2A C7A C8A 179.15(15) . . . . ?
C4 N2B C7B C8B 179(2) . . . . ?
C4 C5 C6 C1 -0.3(3) . . . . ?
C6 C1 C2 C3 1.7(3) . . . . ?
C8A C9A C10A N3A 0.0(3) . . . . ?
C9A C8A C12A C11A -2.5(3) . . . . ?
C9A C10A N3A C11A -1.2(3) . . . . ?
C10A N3A C11A C12A 0.4(3) . . . . ?
N3A C11A C12A C8A 1.5(3) . . . . ?
C12A C8A C9A C10A 1.9(3) . . . . ?
C8B C9B C10B N3B 0.0 . . . . ?
C9B C8B C12B C11B 0.0 . . . . ?
C9B C10B N3B C11B 0.0 . . . . ?
C10B N3B C11B C12B 0.0 . . . . ?
N3B C11B C12B C8B 0.0 . . . . ?
C12B C8B C9B C10B 0.0 . . . . ?
